data_1010633
loop_
_publ_author_name
'Bradley, J A'
'Illingworth, J W'

_publ_section_title
;
The crystal structure of (H~3~ P W~12~ O~40~) (H~2~ O)~29~
;
_journal_coden_ASTM PRLAAZ
_journal_name_full
;
Proceedings of the Royal Society of London, Series A: Mathematical and
Physical Sciences (76,1906-)
;
_journal_page_first 113
_journal_page_last 131
_journal_paper_doi 10.1098/rspa.1936.0183
_journal_volume 157
_journal_year 1936
_chemical_formula_structural '(H3 P W12 O40) (H2 O)29'
_chemical_formula_sum 'H61 O69 P W12'
_chemical_name_systematic
;
Trihydrogen dodecatungstophosphate hydrate(29)
;
_space_group_IT_number 227
_symmetry_cell_setting cubic
_symmetry_space_group_name_Hall 'F 4d 2 3 -1d'
_symmetry_space_group_name_H-M 'F d -3 m :1'
_cell_angle_alpha 90
_cell_angle_beta 90
_cell_angle_gamma 90
_cell_formula_units_Z 8
_cell_length_a 23.28
_cell_length_b 23.28
_cell_length_c 23.28
_cell_volume 12616.8
_cod_original_sg_symbol_H-M 'F d -3 m S1'
_cod_database_code 1010633

loop_
_symmetry_equiv_pos_as_xyz
x,y,z
1/2+y,1/2+z,x
z,1/2+x,1/2+y
x,1/2+z,1/2+y
1/2+y,1/2+x,z
z,y,x
x,-y,-z
1/2+y,1/2-z,-x
z,1/2-x,1/2-y
x,1/2-z,1/2-y
1/2+y,1/2-x,-z
z,-y,-x
-x,y,-z
1/2-y,1/2+z,-x
-z,1/2+x,1/2-y
-x,1/2+z,1/2-y
1/2-y,1/2+x,-z
-z,y,-x
-x,-y,z
1/2-y,1/2-z,x
-z,1/2-x,1/2+y
-x,1/2-z,1/2+y
1/2-y,1/2-x,z
-z,-y,x
1/4-x,1/4-y,1/4-z
3/4-y,3/4-z,1/4-x
1/4-z,3/4-x,3/4-y
1/4-x,3/4-z,3/4-y
3/4-y,3/4-x,1/4-z
1/4-z,1/4-y,1/4-x
1/4-x,1/4+y,1/4+z
3/4-y,3/4+z,1/4+x
1/4-z,3/4+x,3/4+y
1/4-x,3/4+z,3/4+y
3/4-y,3/4+x,1/4+z
1/4-z,1/4+y,1/4+x
1/4+x,1/4-y,1/4+z
3/4+y,3/4-z,1/4+x
1/4+z,3/4-x,3/4+y
1/4+x,3/4-z,3/4+y
3/4+y,3/4-x,1/4+z
1/4+z,1/4-y,1/4+x
1/4+x,1/4+y,1/4-z
3/4+y,3/4+z,1/4-x
1/4+z,3/4+x,3/4-y
1/4+x,3/4+z,3/4-y
3/4+y,3/4+x,1/4-z
1/4+z,1/4+y,1/4-x
x,1/2+y,1/2+z
1/2+x,y,1/2+z
1/2+x,1/2+y,z
1/2+y,z,1/2+x
y,1/2+z,1/2+x
y,z,x
z,x,y
1/2+z,1/2+x,y
1/2+z,x,1/2+y
x,z,y
1/2+x,1/2+z,y
1/2+x,z,1/2+y
1/2+y,x,1/2+z
y,1/2+x,1/2+z
y,x,z
z,1/2+y,1/2+x
1/2+z,y,1/2+x
1/2+z,1/2+y,x
x,1/2-y,1/2-z
1/2+x,-y,1/2-z
1/2+x,1/2-y,-z
1/2+y,-z,1/2-x
y,1/2-z,1/2-x
y,-z,-x
z,-x,-y
1/2+z,1/2-x,-y
1/2+z,-x,1/2-y
x,-z,-y
1/2+x,1/2-z,-y
1/2+x,-z,1/2-y
1/2+y,-x,1/2-z
y,1/2-x,1/2-z
y,-x,-z
z,1/2-y,1/2-x
1/2+z,-y,1/2-x
1/2+z,1/2-y,-x
-x,1/2+y,1/2-z
1/2-x,y,1/2-z
1/2-x,1/2+y,-z
1/2-y,z,1/2-x
-y,1/2+z,1/2-x
-y,z,-x
-z,x,-y
1/2-z,1/2+x,-y
1/2-z,x,1/2-y
-x,z,-y
1/2-x,1/2+z,-y
1/2-x,z,1/2-y
1/2-y,x,1/2-z
-y,1/2+x,1/2-z
-y,x,-z
-z,1/2+y,1/2-x
1/2-z,y,1/2-x
1/2-z,1/2+y,-x
-x,1/2-y,1/2+z
1/2-x,-y,1/2+z
1/2-x,1/2-y,z
1/2-y,-z,1/2+x
-y,1/2-z,1/2+x
-y,-z,x
-z,-x,y
1/2-z,1/2-x,y
1/2-z,-x,1/2+y
-x,-z,y
1/2-x,1/2-z,y
1/2-x,-z,1/2+y
1/2-y,-x,1/2+z
-y,1/2-x,1/2+z
-y,-x,z
-z,1/2-y,1/2+x
1/2-z,-y,1/2+x
1/2-z,1/2-y,x
1/4-x,3/4-y,3/4-z
3/4-x,1/4-y,3/4-z
3/4-x,3/4-y,1/4-z
3/4-y,1/4-z,3/4-x
1/4-y,3/4-z,3/4-x
1/4-y,1/4-z,1/4-x
1/4-z,1/4-x,1/4-y
3/4-z,3/4-x,1/4-y
3/4-z,1/4-x,3/4-y
1/4-x,1/4-z,1/4-y
3/4-x,3/4-z,1/4-y
3/4-x,1/4-z,3/4-y
3/4-y,1/4-x,3/4-z
1/4-y,3/4-x,3/4-z
1/4-y,1/4-x,1/4-z
1/4-z,3/4-y,3/4-x
3/4-z,1/4-y,3/4-x
3/4-z,3/4-y,1/4-x
1/4-x,3/4+y,3/4+z
3/4-x,1/4+y,3/4+z
3/4-x,3/4+y,1/4+z
3/4-y,1/4+z,3/4+x
1/4-y,3/4+z,3/4+x
1/4-y,1/4+z,1/4+x
1/4-z,1/4+x,1/4+y
3/4-z,3/4+x,1/4+y
3/4-z,1/4+x,3/4+y
1/4-x,1/4+z,1/4+y
3/4-x,3/4+z,1/4+y
3/4-x,1/4+z,3/4+y
3/4-y,1/4+x,3/4+z
1/4-y,3/4+x,3/4+z
1/4-y,1/4+x,1/4+z
1/4-z,3/4+y,3/4+x
3/4-z,1/4+y,3/4+x
3/4-z,3/4+y,1/4+x
1/4+x,3/4-y,3/4+z
3/4+x,1/4-y,3/4+z
3/4+x,3/4-y,1/4+z
3/4+y,1/4-z,3/4+x
1/4+y,3/4-z,3/4+x
1/4+y,1/4-z,1/4+x
1/4+z,1/4-x,1/4+y
3/4+z,3/4-x,1/4+y
3/4+z,1/4-x,3/4+y
1/4+x,1/4-z,1/4+y
3/4+x,3/4-z,1/4+y
3/4+x,1/4-z,3/4+y
3/4+y,1/4-x,3/4+z
1/4+y,3/4-x,3/4+z
1/4+y,1/4-x,1/4+z
1/4+z,3/4-y,3/4+x
3/4+z,1/4-y,3/4+x
3/4+z,3/4-y,1/4+x
1/4+x,3/4+y,3/4-z
3/4+x,1/4+y,3/4-z
3/4+x,3/4+y,1/4-z
3/4+y,1/4+z,3/4-x
1/4+y,3/4+z,3/4-x
1/4+y,1/4+z,1/4-x
1/4+z,1/4+x,1/4-y
3/4+z,3/4+x,1/4-y
3/4+z,1/4+x,3/4-y
1/4+x,1/4+z,1/4-y
3/4+x,3/4+z,1/4-y
3/4+x,1/4+z,3/4-y
3/4+y,1/4+x,3/4-z
1/4+y,3/4+x,3/4-z
1/4+y,1/4+x,1/4-z
1/4+z,3/4+y,3/4-x
3/4+z,1/4+y,3/4-x
3/4+z,3/4+y,1/4-x

loop_
_atom_site_label
_atom_site_type_symbol
_atom_site_symmetry_multiplicity
_atom_site_Wyckoff_symbol
_atom_site_fract_x
_atom_site_fract_y
_atom_site_fract_z
_atom_site_occupancy
_atom_site_attached_hydrogens
_atom_site_calc_flag
P1 P5+ 8 a 0. 0. 0. 1. 0 d
O1 O2- 32 e 0.0425 0.0425 0.0425 1. 0 d
O2 O2- 96 g 0.0416 0.0416 -0.122 1. 0 d
O3 O2- 96 g 0.064 0.064 0.1521 1. 0 d
O4 O2- 96 g -0.161 -0.161 -0.004 1. 0 d
W1 W6+ 96 g 0.107 0.107 0.0063 1. 0 d
O5 O2- 8 a 0.5 0.5 0.5 1. 2 d
O6 O2- 32 e 0.572 0.572 0.572 1. 2 d
O7 O2- 96 g 0.344 0.344 0.483 1. 2 d
O8 O2- 48 f 0.644 0. 0. 1. 2 d
O9 O2- 48 f 0.771 0. 0. 1. 2 d
H1 H1+ 8 ? -1. -1. -1. 61. 0 dum

loop_
_atom_type_symbol
_atom_type_oxidation_number
P5+ 5.000
O2- -2.000
W6+ 6.000
H1+ 1.000
